data_1513360
loop_
_publ_author_name
'Low, Yun-Yee'
'Hong, Fong-Jiao'
'Lim, Kuan-Hon'
'Thomas, Noel F.'
'Kam, Toh-Seok'

_publ_section_title
;
 Transformations of the 2,7-Seco Aspidosperma Alkaloid Leuconolam,
 Structure Revision of epi-Leuconolam, and Partial Syntheses of
 Leuconoxine and Leuconodines A and F.
;
_journal_issue 2
_journal_name_full 'Journal of natural products'
_journal_page_first 327
_journal_page_last 338
_journal_paper_doi 10.1021/np400922x
_journal_volume 77
_journal_year 2014
_chemical_absolute_configuration unk
_chemical_formula_moiety '2(C19 H21 N2 O3), 3(H2 O)'
_chemical_formula_sum 'C38 H48 N4 O9'
_chemical_formula_weight 704.80
_chemical_melting_point 540.1(10)
_chemical_name_systematic
; 
 ? 
;
_space_group_IT_number 1
_symmetry_cell_setting triclinic
_symmetry_space_group_name_Hall 'P 1'
_symmetry_space_group_name_H-M 'P 1'
_atom_sites_solution_hydrogens geom
_atom_sites_solution_primary direct
_atom_sites_solution_secondary difmap
_audit_creation_method SHELXL-97
_cell_angle_alpha 71.7420(10)
_cell_angle_beta 67.3800(10)
_cell_angle_gamma 60.6470(10)
_cell_formula_units_Z 2
_cell_length_a 10.1848(2)
_cell_length_b 10.3620(2)
_cell_length_c 10.3848(2)
_cell_measurement_reflns_used 4490
_cell_measurement_temperature 100(2)
_cell_measurement_theta_max 28.31
_cell_measurement_theta_min 2.28
_cell_volume 871.11(3)
_computing_cell_refinement 'Bruker SAINT'
_computing_data_collection 'Bruker APEX2'
_computing_data_reduction 'Bruker SAINT'
_computing_molecular_graphics 'Bruker SHELXTL'
_computing_publication_material 'Bruker SHELXTL'
_computing_structure_refinement 'SHELXL-97 (Sheldrick, 2008)'
_computing_structure_solution 'SHELXS-97 (Sheldrick, 2008)'
_diffrn_ambient_temperature 100(2)
_diffrn_measured_fraction_theta_full 1.000
_diffrn_measured_fraction_theta_max 0.996
_diffrn_measurement_device_type 'Bruker APEX-II CCD'
_diffrn_measurement_method ' \w scans'
_diffrn_radiation_monochromator graphite
_diffrn_radiation_source 'fine-focus sealed tube'
_diffrn_radiation_type MoK\a
_diffrn_radiation_wavelength 0.71073
_diffrn_reflns_av_R_equivalents 0.0224
_diffrn_reflns_av_sigmaI/netI 0.0438
_diffrn_reflns_limit_h_max 13
_diffrn_reflns_limit_h_min -13
_diffrn_reflns_limit_k_max 13
_diffrn_reflns_limit_k_min -13
_diffrn_reflns_limit_l_max 13
_diffrn_reflns_limit_l_min -13
_diffrn_reflns_number 8003
_diffrn_reflns_theta_full 25.00
_diffrn_reflns_theta_max 27.50
_diffrn_reflns_theta_min 2.15
_exptl_absorpt_coefficient_mu 0.096
_exptl_absorpt_correction_type none
_exptl_crystal_colour colourless
_exptl_crystal_density_diffrn 1.344
_exptl_crystal_density_method 'not measured'
_exptl_crystal_description block
_exptl_crystal_F_000 376
_exptl_crystal_size_max 0.62
_exptl_crystal_size_mid 0.21
_exptl_crystal_size_min 0.10
_refine_diff_density_max 1.243
_refine_diff_density_min -0.501
_refine_diff_density_rms 0.075
_refine_ls_extinction_method none
_refine_ls_goodness_of_fit_ref 2.562
_refine_ls_hydrogen_treatment mixed
_refine_ls_matrix_type full
_refine_ls_number_parameters 461
_refine_ls_number_reflns 6919
_refine_ls_number_restraints 3
_refine_ls_restrained_S_all 2.561
_refine_ls_R_factor_all 0.0618
_refine_ls_R_factor_gt 0.0562
_refine_ls_shift/su_max 0.001
_refine_ls_shift/su_mean <0.001
_refine_ls_structure_factor_coef Fsqd
_refine_ls_weighting_details 'calc w=1/[\s^2^(Fo^2^)+(0.0000P)^2^+0.0000P] where P=(Fo^2^+2Fc^2^)/3'
_refine_ls_weighting_scheme calc
_refine_ls_wR_factor_gt 0.1177
_refine_ls_wR_factor_ref 0.1185
_reflns_number_gt 6370
_reflns_number_total 6919
_reflns_threshold_expression I>2\s(I)
_cod_data_source_file np400922x_si_003.cif
_cod_data_source_block lyy_raz_1151
_cod_depositor_comments
;
The following automatic conversions were performed:

'_chemical_melting_point' value '266 - 268 oC' was changed to
'540.1(10)' - it was converted from degrees Celsius(C) to Kelvins(K),
the average value was taken and precision was
estimated.

'_symmetry_cell_setting' value 'Triclinic' changed to
'triclinic' according to
/usr/data/users/saulius/automatic-downloads/current/ACS/lib/dictionaries/cif_core.dic
dictionary named 'cif_core.dic' version 2.4.2 from 2011-04-26.

Automatic conversion script
Id: cif_fix_values 2281 2013-09-26 08:29:07Z andrius 
;
_cod_original_sg_symbol_Hall P1
_cod_database_code 1513360

loop_
_symmetry_equiv_pos_as_xyz
'x, y, z'

loop_
_atom_site_label
_atom_site_type_symbol
_atom_site_fract_x
_atom_site_fract_y
_atom_site_fract_z
_atom_site_U_iso_or_equiv
_atom_site_adp_type
_atom_site_occupancy
_atom_site_symmetry_multiplicity
_atom_site_calc_flag
_atom_site_refinement_flags
C2 C 0.0036(4) 0.5298(4) 0.8568(4) 0.0138(7) Uani 1 1 d .
C3 C 0.6533(4) 0.1746(4) 0.5928(4) 0.0193(8) Uani 1 1 d .
H3A H 0.6829 0.0676 0.6115 0.023 Uiso 1 1 calc R
H3B H 0.7472 0.1903 0.5668 0.023 Uiso 1 1 calc R
C5 C 0.5608(4) 0.3326(4) 0.7727(4) 0.0145(7) Uani 1 1 d .
C6 C 0.4138(4) 0.3996(3) 0.8878(4) 0.0128(7) Uani 1 1 d .
H6 H 0.4003 0.4546 0.9512 0.015 Uiso 1 1 calc R
C7 C 0.2902(4) 0.3591(3) 0.8800(4) 0.0116(7) Uani 1 1 d .
C8 C 0.2095(4) 0.2994(3) 1.0252(4) 0.0121(7) Uani 1 1 d .
C9 C 0.2933(4) 0.1912(4) 1.1172(4) 0.0174(8) Uani 1 1 d .
H9 H 0.4022 0.1529 1.0878 0.021 Uiso 1 1 calc R
C10 C 0.2210(4) 0.1377(4) 1.2514(4) 0.0207(9) Uani 1 1 d .
H10 H 0.2810 0.0635 1.3099 0.025 Uiso 1 1 calc R
C11 C 0.0576(4) 0.1960(4) 1.2984(4) 0.0201(8) Uani 1 1 d .
H11 H 0.0076 0.1635 1.3894 0.024 Uiso 1 1 calc R
C12 C -0.0296(4) 0.3030(4) 1.2079(4) 0.0192(8) Uani 1 1 d .
H12 H -0.1385 0.3409 1.2376 0.023 Uiso 1 1 calc R
C13 C 0.0454(4) 0.3536(4) 1.0728(4) 0.0143(8) Uani 1 1 d .
C14 C 0.5773(4) 0.2466(4) 0.4749(4) 0.0168(8) Uani 1 1 d .
H14A H 0.6468 0.1987 0.3922 0.020 Uiso 1 1 calc R
H14B H 0.5568 0.3518 0.4504 0.020 Uiso 1 1 calc R
C15 C 0.4216(4) 0.2304(4) 0.5227(4) 0.0157(8) Uani 1 1 d .
H15A H 0.3711 0.2806 0.4473 0.019 Uiso 1 1 calc R
H15B H 0.4455 0.1249 0.5372 0.019 Uiso 1 1 calc R
C16 C 0.1775(4) 0.4938(3) 0.7989(4) 0.0115(7) Uani 1 1 d .
H16 H 0.1885 0.5829 0.7983 0.014 Uiso 1 1 calc R
C17 C 0.2421(4) 0.4650(3) 0.6471(4) 0.0124(7) Uani 1 1 d .
H17A H 0.3248 0.4985 0.5952 0.015 Uiso 1 1 calc R
H17B H 0.1598 0.5174 0.5999 0.015 Uiso 1 1 calc R
C18 C 0.0676(4) 0.3080(4) 0.6083(4) 0.0178(8) Uani 1 1 d .
H18A H 0.0139 0.4151 0.6020 0.027 Uiso 1 1 calc R
H18B H -0.0079 0.2662 0.6449 0.027 Uiso 1 1 calc R
H18C H 0.1314 0.2820 0.5162 0.027 Uiso 1 1 calc R
C19 C 0.1722(4) 0.2450(4) 0.7076(4) 0.0137(7) Uani 1 1 d .
H19A H 0.2168 0.1364 0.7208 0.016 Uiso 1 1 calc R
H19B H 0.1067 0.2757 0.7989 0.016 Uiso 1 1 calc R
C20 C 0.3070(4) 0.2936(3) 0.6569(4) 0.0114(7) Uani 1 1 d .
C21 C 0.3878(4) 0.2374(3) 0.7744(4) 0.0102(7) Uani 1 1 d .
C2' C 0.3032(4) 0.8364(3) -0.0007(4) 0.0139(8) Uani 1 1 d .
C3' C -0.3406(4) 0.9327(4) 0.2834(4) 0.0176(8) Uani 1 1 d .
H3'A H -0.3669 0.8631 0.2652 0.021 Uiso 1 1 calc R
H3'B H -0.4368 1.0204 0.3105 0.021 Uiso 1 1 calc R
C5' C -0.2577(4) 1.1189(4) 0.0977(4) 0.0142(7) Uani 1 1 d .
C6' C -0.1147(4) 1.1192(3) -0.0178(4) 0.0139(7) Uani 1 1 d .
H6' H -0.1041 1.2022 -0.0810 0.017 Uiso 1 1 calc R
C7' C 0.0133(4) 0.9556(3) -0.0137(4) 0.0121(7) Uani 1 1 d .
C8' C 0.0874(4) 0.9098(3) -0.1574(4) 0.0130(7) Uani 1 1 d .
C9' C -0.0029(4) 0.9347(4) -0.2437(4) 0.0168(8) Uani 1 1 d .
H9' H -0.1117 0.9798 -0.2103 0.020 Uiso 1 1 calc R
C10' C 0.0649(4) 0.8942(4) -0.3762(4) 0.0194(8) Uani 1 1 d .
H10' H 0.0016 0.9113 -0.4302 0.023 Uiso 1 1 calc R
C11' C 0.2277(4) 0.8278(4) -0.4303(4) 0.0192(8) Uani 1 1 d .
H11' H 0.2733 0.8024 -0.5206 0.023 Uiso 1 1 calc R
C12' C 0.3199(4) 0.8004(4) -0.3485(4) 0.0177(8) Uani 1 1 d .
H12' H 0.4285 0.7553 -0.3832 0.021 Uiso 1 1 calc R
C13' C 0.2510(4) 0.8401(3) -0.2129(4) 0.0135(7) Uani 1 1 d .
C14' C -0.2617(4) 0.8588(4) 0.4030(4) 0.0199(8) Uani 1 1 d .
H14C H -0.3274 0.8205 0.4850 0.024 Uiso 1 1 calc R
H14D H -0.2478 0.9322 0.4295 0.024 Uiso 1 1 calc R
C15' C -0.1019(4) 0.7302(4) 0.3533(4) 0.0173(8) Uani 1 1 d .
H15C H -0.1197 0.6495 0.3454 0.021 Uiso 1 1 calc R
H15D H -0.0480 0.6925 0.4256 0.021 Uiso 1 1 calc R
C16' C 0.1322(4) 0.9350(4) 0.0591(4) 0.0141(8) Uani 1 1 d .
H16' H 0.1238 1.0346 0.0544 0.017 Uiso 1 1 calc R
C17' C 0.0711(4) 0.8758(4) 0.2155(4) 0.0143(7) Uani 1 1 d .
H17C H -0.0113 0.9576 0.2661 0.017 Uiso 1 1 calc R
H17D H 0.1552 0.8223 0.2606 0.017 Uiso 1 1 calc R
C18' C 0.2487(4) 0.5268(4) 0.2562(4) 0.0197(8) Uani 1 1 d .
H18D H 0.2965 0.5828 0.2645 0.029 Uiso 1 1 calc R
H18E H 0.3288 0.4382 0.2166 0.029 Uiso 1 1 calc R
H18F H 0.1883 0.4987 0.3480 0.029 Uiso 1 1 calc R
C19' C 0.1422(4) 0.6223(4) 0.1610(4) 0.0140(7) Uani 1 1 d .
H19C H 0.0974 0.5632 0.1513 0.017 Uiso 1 1 calc R
H19D H 0.2053 0.6471 0.0681 0.017 Uiso 1 1 calc R
C20' C 0.0071(4) 0.7692(3) 0.2121(4) 0.0134(7) Uani 1 1 d .
C21' C -0.0793(4) 0.8608(3) 0.0979(4) 0.0133(7) Uani 1 1 d .
N1 N -0.0483(3) 0.4614(3) 0.9846(3) 0.0135(6) Uani 1 1 d .
H1 H -0.1475 0.4851 1.0157 0.016 Uiso 1 1 calc R
N4 N 0.5414(3) 0.2418(3) 0.7195(3) 0.0139(6) Uani 1 1 d .
N1' N 0.3506(3) 0.8036(3) -0.1302(3) 0.0122(6) Uani 1 1 d .
H1' H 0.4498 0.7563 -0.1662 0.015 Uiso 1 1 calc R
N4' N -0.2341(3) 0.9760(3) 0.1564(3) 0.0138(6) Uani 1 1 d .
O2 O -0.0875(3) 0.6249(2) 0.7862(3) 0.0159(5) Uani 1 1 d .
O5 O 0.6798(3) 0.3522(3) 0.7344(3) 0.0223(6) Uani 1 1 d .
O6 O 0.6610(3) 0.62567(17) 0.73595(18) 0.0230(6) Uani 1 1 d G
H6A H 0.7471 0.6191 0.7369 0.034 Uiso 1 1 d G
H6B H 0.6779 0.5814 0.6710 0.034 Uiso 1 1 d G
O8 O 0.6588(3) 0.8600(2) 0.9301(2) 0.0180(6) Uani 1 1 d G
H8A H 0.5857 0.8334 0.9829 0.027 Uiso 1 1 d G
H8B H 0.7135 0.8077 0.8636 0.027 Uiso 1 1 d G
O7 O 0.6379(3) 0.5010(3) 0.1116(2) 0.0310(7) Uani 1 1 d G
H7A H 0.5591 0.5520 0.1721 0.047 Uiso 1 1 d G
H7B H 0.6317 0.4213 0.1143 0.047 Uiso 1 1 d G
O21 O 0.4049(3) 0.0900(2) 0.8352(3) 0.0151(5) Uani 1 1 d .
H21 H 0.4802 0.0462 0.8679 0.023 Uiso 1 1 calc R
O3' O 0.3986(3) 0.7941(2) 0.0671(3) 0.0165(6) Uani 1 1 d .
O5' O -0.3795(3) 1.2309(2) 0.1357(3) 0.0189(6) Uani 1 1 d .
O21' O -0.0974(3) 0.7633(2) 0.0444(3) 0.0147(5) Uani 1 1 d .
H21' H -0.1745 0.8098 0.0140 0.022 Uiso 1 1 calc R

loop_
_atom_site_aniso_label
_atom_site_aniso_U_11
_atom_site_aniso_U_22
_atom_site_aniso_U_33
_atom_site_aniso_U_23
_atom_site_aniso_U_13
_atom_site_aniso_U_12
C2 0.0169(18) 0.0094(16) 0.019(2) -0.0073(15) -0.0052(16) -0.0054(14)
C3 0.0151(18) 0.0186(18) 0.024(2) -0.0112(17) -0.0042(17) -0.0035(15)
C5 0.0152(18) 0.0102(16) 0.017(2) -0.0003(14) -0.0098(16) -0.0016(13)
C6 0.0127(17) 0.0118(16) 0.016(2) -0.0072(15) -0.0046(15) -0.0035(13)
C7 0.0125(17) 0.0095(16) 0.014(2) -0.0048(14) -0.0038(15) -0.0040(13)
C8 0.0178(18) 0.0089(16) 0.013(2) -0.0035(14) -0.0045(15) -0.0071(14)
C9 0.0147(18) 0.0170(18) 0.022(2) -0.0062(16) -0.0059(16) -0.0056(14)
C10 0.026(2) 0.0146(18) 0.025(2) 0.0006(17) -0.0132(19) -0.0080(16)
C11 0.027(2) 0.0178(19) 0.018(2) -0.0013(16) -0.0031(17) -0.0145(16)
C12 0.0184(19) 0.0191(19) 0.021(2) -0.0081(17) -0.0016(17) -0.0089(15)
C13 0.0186(19) 0.0094(16) 0.019(2) -0.0049(15) -0.0075(16) -0.0057(14)
C14 0.0194(18) 0.0115(17) 0.012(2) -0.0053(15) 0.0011(16) -0.0031(14)
C15 0.0202(19) 0.0095(16) 0.018(2) -0.0013(15) -0.0108(16) -0.0034(14)
C16 0.0138(17) 0.0092(16) 0.0121(19) -0.0033(14) -0.0010(15) -0.0062(13)
C17 0.0119(17) 0.0068(15) 0.015(2) 0.0000(14) -0.0037(15) -0.0027(13)
C18 0.0189(19) 0.0197(19) 0.019(2) 0.0006(16) -0.0077(17) -0.0115(15)
C19 0.0143(18) 0.0071(15) 0.022(2) -0.0026(15) -0.0084(16) -0.0031(13)
C20 0.0155(17) 0.0060(15) 0.0140(19) -0.0012(14) -0.0041(15) -0.0057(13)
C21 0.0119(16) 0.0043(15) 0.015(2) 0.0007(13) -0.0037(15) -0.0047(12)
C2' 0.0165(18) 0.0063(16) 0.020(2) -0.0001(15) -0.0039(17) -0.0078(13)
C3' 0.0161(18) 0.0136(17) 0.019(2) -0.0057(15) -0.0013(16) -0.0045(14)
C5' 0.0168(18) 0.0123(16) 0.017(2) -0.0031(15) -0.0100(16) -0.0039(14)
C6' 0.0150(18) 0.0033(15) 0.020(2) -0.0018(14) -0.0026(16) -0.0031(13)
C7' 0.0107(17) 0.0044(14) 0.019(2) -0.0018(14) -0.0037(15) -0.0018(12)
C8' 0.0187(18) 0.0056(15) 0.014(2) 0.0017(14) -0.0040(16) -0.0065(13)
C9' 0.0177(19) 0.0096(16) 0.023(2) 0.0019(15) -0.0087(17) -0.0058(14)
C10' 0.030(2) 0.0124(17) 0.022(2) 0.0021(16) -0.0145(18) -0.0103(16)
C11' 0.028(2) 0.0121(17) 0.018(2) -0.0045(15) -0.0055(17) -0.0082(15)
C12' 0.0162(18) 0.0106(17) 0.023(2) -0.0024(16) -0.0011(17) -0.0065(14)
C13' 0.0174(18) 0.0049(15) 0.018(2) 0.0015(14) -0.0058(16) -0.0062(13)
C14' 0.0177(19) 0.0134(17) 0.026(2) -0.0073(16) -0.0055(17) -0.0026(14)
C15' 0.0229(19) 0.0093(16) 0.018(2) -0.0018(15) -0.0077(16) -0.0043(14)
C16' 0.0163(18) 0.0071(16) 0.020(2) -0.0027(15) -0.0049(16) -0.0054(13)
C17' 0.0138(17) 0.0094(16) 0.022(2) -0.0083(15) -0.0084(16) -0.0005(13)
C18' 0.0171(19) 0.0125(17) 0.020(2) -0.0059(16) -0.0044(17) 0.0023(14)
C19' 0.0148(18) 0.0108(17) 0.014(2) -0.0038(15) -0.0013(15) -0.0042(14)
C20' 0.0166(18) 0.0068(15) 0.018(2) -0.0022(14) -0.0075(16) -0.0039(13)
C21' 0.0138(17) 0.0069(16) 0.021(2) -0.0052(14) -0.0049(16) -0.0044(13)
N1 0.0120(15) 0.0136(14) 0.0160(17) -0.0053(13) -0.0018(13) -0.0059(12)
N4 0.0120(15) 0.0113(14) 0.0186(18) -0.0040(13) -0.0069(13) -0.0021(11)
N1' 0.0085(14) 0.0084(13) 0.0188(18) -0.0030(12) -0.0031(13) -0.0029(11)
N4' 0.0121(15) 0.0097(14) 0.0150(17) -0.0034(12) -0.0014(13) -0.0021(11)
O2 0.0164(13) 0.0078(11) 0.0261(16) -0.0014(11) -0.0118(12) -0.0034(10)
O5 0.0151(13) 0.0203(13) 0.0352(18) -0.0125(12) -0.0009(12) -0.0099(11)
O6 0.0164(13) 0.0184(13) 0.0403(18) -0.0155(13) -0.0102(13) -0.0038(11)
O8 0.0137(12) 0.0125(12) 0.0278(16) -0.0065(11) -0.0048(12) -0.0044(10)
O7 0.0141(14) 0.0152(13) 0.056(2) -0.0050(13) -0.0034(14) -0.0052(11)
O21 0.0173(13) 0.0048(11) 0.0259(16) -0.0006(10) -0.0126(12) -0.0029(10)
O3' 0.0148(12) 0.0106(12) 0.0262(16) -0.0027(11) -0.0108(12) -0.0032(10)
O5' 0.0159(13) 0.0133(12) 0.0247(16) -0.0082(11) -0.0067(12) -0.0001(10)
O21' 0.0166(13) 0.0082(11) 0.0250(16) -0.0052(11) -0.0120(12) -0.0032(9)

loop_
_atom_type_symbol
_atom_type_description
_atom_type_scat_dispersion_real
_atom_type_scat_dispersion_imag
_atom_type_scat_source
C C 0.0033 0.0016 'International Tables Vol C Tables 4.2.6.8 and 6.1.1.4'
H H 0.0000 0.0000 'International Tables Vol C Tables 4.2.6.8 and 6.1.1.4'
N N 0.0061 0.0033 'International Tables Vol C Tables 4.2.6.8 and 6.1.1.4'
O O 0.0106 0.0060 'International Tables Vol C Tables 4.2.6.8 and 6.1.1.4'

loop_
_geom_angle_atom_site_label_1
_geom_angle_atom_site_label_2
_geom_angle_atom_site_label_3
_geom_angle
O2 C2 N1 121.4(3)
O2 C2 C16 119.5(3)
N1 C2 C16 119.0(3)
N4 C3 C14 108.7(3)
N4 C3 H3A 110.0
C14 C3 H3A 110.0
N4 C3 H3B 110.0
C14 C3 H3B 110.0
H3A C3 H3B 108.3
O5 C5 N4 124.6(3)
O5 C5 C6 127.1(3)
N4 C5 C6 108.3(3)
C5 C6 C7 106.6(3)
C5 C6 H6 126.7
C7 C6 H6 126.7
C8 C7 C6 110.9(3)
C8 C7 C16 114.6(3)
C6 C7 C16 110.0(3)
C8 C7 C21 112.8(2)
C6 C7 C21 104.4(2)
C16 C7 C21 103.3(3)
C9 C8 C13 117.1(3)
C9 C8 C7 121.8(3)
C13 C8 C7 121.1(3)
C10 C9 C8 122.5(3)
C10 C9 H9 118.8
C8 C9 H9 118.8
C9 C10 C11 119.5(3)
C9 C10 H10 120.2
C11 C10 H10 120.2
C12 C11 C10 119.3(4)
C12 C11 H11 120.3
C10 C11 H11 120.3
C11 C12 C13 120.2(3)
C11 C12 H12 119.9
C13 C12 H12 119.9
C12 C13 C8 121.3(3)
C12 C13 N1 118.0(3)
C8 C13 N1 120.7(3)
C3 C14 C15 109.1(3)
C3 C14 H14A 109.9
C15 C14 H14A 109.9
C3 C14 H14B 109.9
C15 C14 H14B 109.9
H14A C14 H14B 108.3
C20 C15 C14 114.5(3)
C20 C15 H15A 108.6
C14 C15 H15A 108.6
C20 C15 H15B 108.6
C14 C15 H15B 108.6
H15A C15 H15B 107.6
C2 C16 C17 111.8(3)
C2 C16 C7 117.7(3)
C17 C16 C7 105.9(3)
C2 C16 H16 107.0
C17 C16 H16 107.0
C7 C16 H16 107.0
C16 C17 C20 105.5(3)
C16 C17 H17A 110.6
C20 C17 H17A 110.6
C16 C17 H17B 110.6
C20 C17 H17B 110.6
H17A C17 H17B 108.8
C19 C18 H18A 109.5
C19 C18 H18B 109.5
H18A C18 H18B 109.5
C19 C18 H18C 109.5
H18A C18 H18C 109.5
H18B C18 H18C 109.5
C18 C19 C20 115.4(3)
C18 C19 H19A 108.4
C20 C19 H19A 108.4
C18 C19 H19B 108.4
C20 C19 H19B 108.4
H19A C19 H19B 107.5
C15 C20 C21 111.3(3)
C15 C20 C19 109.2(3)
C21 C20 C19 109.0(3)
C15 C20 C17 115.5(3)
C21 C20 C17 100.7(2)
C19 C20 C17 110.8(3)
O21 C21 N4 109.9(2)
O21 C21 C20 109.4(2)
N4 C21 C20 111.1(3)
O21 C21 C7 116.3(3)
N4 C21 C7 102.5(2)
C20 C21 C7 107.5(3)
O3' C2' N1' 121.1(3)
O3' C2' C16' 120.1(3)
N1' C2' C16' 118.7(3)
N4' C3' C14' 109.3(3)
N4' C3' H3'A 109.8
C14' C3' H3'A 109.8
N4' C3' H3'B 109.8
C14' C3' H3'B 109.8
H3'A C3' H3'B 108.3
O5' C5' N4' 124.8(3)
O5' C5' C6' 126.3(3)
N4' C5' C6' 109.0(3)
C5' C6' C7' 107.5(3)
C5' C6' H6' 126.3
C7' C6' H6' 126.3
C8' C7' C6' 111.3(3)
C8' C7' C16' 114.3(3)
C6' C7' C16' 110.0(3)
C8' C7' C21' 113.5(3)
C6' C7' C21' 103.5(3)
C16' C7' C21' 103.6(3)
C13' C8' C9' 116.5(3)
C13' C8' C7' 121.7(3)
C9' C8' C7' 121.8(3)
C10' C9' C8' 121.9(3)
C10' C9' H9' 119.0
C8' C9' H9' 119.0
C9' C10' C11' 120.5(3)
C9' C10' H10' 119.7
C11' C10' H10' 119.7
C12' C11' C10' 119.2(4)
C12' C11' H11' 120.4
C10' C11' H11' 120.4
C11' C12' C13' 120.3(3)
C11' C12' H12' 119.8
C13' C12' H12' 119.8
C12' C13' C8' 121.5(3)
C12' C13' N1' 118.2(3)
C8' C13' N1' 120.2(3)
C3' C14' C15' 109.3(3)
C3' C14' H14C 109.8
C15' C14' H14C 109.8
C3' C14' H14D 109.8
C15' C14' H14D 109.8
H14C C14' H14D 108.3
C14' C15' C20' 115.9(3)
C14' C15' H15C 108.3
C20' C15' H15C 108.3
C14' C15' H15D 108.3
C20' C15' H15D 108.3
H15C C15' H15D 107.4
C2' C16' C17' 111.2(3)
C2' C16' C7' 117.5(3)
C17' C16' C7' 105.2(3)
C2' C16' H16' 107.5
C17' C16' H16' 107.5
C7' C16' H16' 107.5
C16' C17' C20' 104.7(3)
C16' C17' H17C 110.8
C20' C17' H17C 110.8
C16' C17' H17D 110.8
C20' C17' H17D 110.8
H17C C17' H17D 108.9
C19' C18' H18D 109.5
C19' C18' H18E 109.5
H18D C18' H18E 109.5
C19' C18' H18F 109.5
H18D C18' H18F 109.5
H18E C18' H18F 109.5
C18' C19' C20' 115.1(3)
C18' C19' H19C 108.5
C20' C19' H19C 108.5
C18' C19' H19D 108.5
C20' C19' H19D 108.5
H19C C19' H19D 107.5
C15' C20' C21' 112.2(3)
C15' C20' C19' 108.8(3)
C21' C20' C19' 109.0(3)
C15' C20' C17' 114.7(3)
C21' C20' C17' 100.9(3)
C19' C20' C17' 111.1(3)
O21' C21' N4' 109.5(3)
O21' C21' C20' 108.7(2)
N4' C21' C20' 110.9(3)
O21' C21' C7' 116.5(3)
N4' C21' C7' 103.5(2)
C20' C21' C7' 107.7(3)
C2 N1 C13 125.5(3)
C2 N1 H1 117.2
C13 N1 H1 117.2
C5 N4 C21 116.8(3)
C5 N4 C3 122.5(3)
C21 N4 C3 119.5(3)
C2' N1' C13' 125.4(3)
C2' N1' H1' 117.3
C13' N1' H1' 117.3
C5' N4' C3' 124.5(3)
C5' N4' C21' 115.7(3)
C3' N4' C21' 119.2(3)
H6A O6 H6B 109.5
H8A O8 H8B 109.5
H7A O7 H7B 109.5
C21 O21 H21 109.5
C21' O21' H21' 109.5

loop_
_geom_bond_atom_site_label_1
_geom_bond_atom_site_label_2
_geom_bond_distance
C2 O2 1.243(4)
C2 N1 1.335(4)
C2 C16 1.520(5)
C3 N4 1.468(4)
C3 C14 1.498(5)
C3 H3A 0.9700
C3 H3B 0.9700
C5 O5 1.220(4)
C5 N4 1.349(4)
C5 C6 1.509(5)
C6 C7 1.545(4)
C6 H6 0.9300
C7 C8 1.514(5)
C7 C16 1.552(5)
C7 C21 1.606(4)
C8 C9 1.385(5)
C8 C13 1.404(4)
C9 C10 1.385(5)
C9 H9 0.9300
C10 C11 1.396(5)
C10 H10 0.9300
C11 C12 1.387(5)
C11 H11 0.9300
C12 C13 1.391(5)
C12 H12 0.9300
C13 N1 1.409(4)
C14 C15 1.547(5)
C14 H14A 0.9700
C14 H14B 0.9700
C15 C20 1.518(5)
C15 H15A 0.9700
C15 H15B 0.9700
C16 C17 1.521(5)
C16 H16 0.9800
C17 C20 1.546(4)
C17 H17A 0.9700
C17 H17B 0.9700
C18 C19 1.538(5)
C18 H18A 0.9600
C18 H18B 0.9600
C18 H18C 0.9600
C19 C20 1.539(4)
C19 H19A 0.9700
C19 H19B 0.9700
C20 C21 1.537(5)
C21 O21 1.408(3)
C21 N4 1.464(4)
C2' O3' 1.243(4)
C2' N1' 1.336(4)
C2' C16' 1.511(5)
C3' N4' 1.457(4)
C3' C14' 1.530(5)
C3' H3'A 0.9700
C3' H3'B 0.9700
C5' O5' 1.241(4)
C5' N4' 1.349(4)
C5' C6' 1.489(5)
C6' C7' 1.551(4)
C6' H6' 0.9300
C7' C8' 1.499(5)
C7' C16' 1.559(5)
C7' C21' 1.598(5)
C8' C13' 1.404(5)
C8' C9' 1.405(5)
C9' C10' 1.376(5)
C9' H9' 0.9300
C10' C11' 1.395(5)
C10' H10' 0.9300
C11' C12' 1.373(5)
C11' H11' 0.9300
C12' C13' 1.402(5)
C12' H12' 0.9300
C13' N1' 1.414(4)
C14' C15' 1.533(4)
C14' H14C 0.9700
C14' H14D 0.9700
C15' C20' 1.536(5)
C15' H15C 0.9700
C15' H15D 0.9700
C16' C17' 1.541(5)
C16' H16' 0.9800
C17' C20' 1.549(4)
C17' H17C 0.9700
C17' H17D 0.9700
C18' C19' 1.514(5)
C18' H18D 0.9600
C18' H18E 0.9600
C18' H18F 0.9600
C19' C20' 1.543(4)
C19' H19C 0.9700
C19' H19D 0.9700
C20' C21' 1.536(5)
C21' O21' 1.406(4)
C21' N4' 1.467(4)
N1 H1 0.8600
N1' H1' 0.8600
O6 H6A 0.8500
O6 H6B 0.8500
O8 H8A 0.8500
O8 H8B 0.8500
O7 H7A 0.8499
O7 H7B 0.8500
O21 H21 0.8200
O21' H21' 0.8200

loop_
_geom_torsion_atom_site_label_1
_geom_torsion_atom_site_label_2
_geom_torsion_atom_site_label_3
_geom_torsion_atom_site_label_4
_geom_torsion
O5 C5 C6 C7 171.9(3)
N4 C5 C6 C7 -9.8(4)
C5 C6 C7 C8 133.0(3)
C5 C6 C7 C16 -99.1(3)
C5 C6 C7 C21 11.2(3)
C6 C7 C8 C9 -47.2(4)
C16 C7 C8 C9 -172.6(3)
C21 C7 C8 C9 69.6(4)
C6 C7 C8 C13 131.9(3)
C16 C7 C8 C13 6.5(4)
C21 C7 C8 C13 -111.3(3)
C13 C8 C9 C10 -0.5(5)
C7 C8 C9 C10 178.6(3)
C8 C9 C10 C11 -1.3(5)
C9 C10 C11 C12 2.2(5)
C10 C11 C12 C13 -1.3(5)
C11 C12 C13 C8 -0.5(5)
C11 C12 C13 N1 179.5(3)
C9 C8 C13 C12 1.4(5)
C7 C8 C13 C12 -177.7(3)
C9 C8 C13 N1 -178.6(3)
C7 C8 C13 N1 2.3(4)
N4 C3 C14 C15 -55.5(3)
C3 C14 C15 C20 56.2(4)
O2 C2 C16 C17 -48.6(4)
N1 C2 C16 C17 133.3(3)
O2 C2 C16 C7 -171.5(3)
N1 C2 C16 C7 10.4(4)
C8 C7 C16 C2 -12.6(4)
C6 C7 C16 C2 -138.4(3)
C21 C7 C16 C2 110.6(3)
C8 C7 C16 C17 -138.4(3)
C6 C7 C16 C17 95.8(3)
C21 C7 C16 C17 -15.3(3)
C2 C16 C17 C20 -93.1(3)
C7 C16 C17 C20 36.3(3)
C14 C15 C20 C21 -49.2(4)
C14 C15 C20 C19 -169.6(3)
C14 C15 C20 C17 64.8(4)
C18 C19 C20 C15 -64.9(4)
C18 C19 C20 C21 173.3(3)
C18 C19 C20 C17 63.4(4)
C16 C17 C20 C15 -161.7(3)
C16 C17 C20 C21 -41.8(3)
C16 C17 C20 C19 73.5(3)
C15 C20 C21 O21 -78.3(3)
C19 C20 C21 O21 42.2(3)
C17 C20 C21 O21 158.7(3)
C15 C20 C21 N4 43.2(3)
C19 C20 C21 N4 163.7(2)
C17 C20 C21 N4 -79.7(3)
C15 C20 C21 C7 154.6(2)
C19 C20 C21 C7 -84.9(3)
C17 C20 C21 C7 31.7(3)
C8 C7 C21 O21 -9.4(4)
C6 C7 C21 O21 111.2(3)
C16 C7 C21 O21 -133.7(3)
C8 C7 C21 N4 -129.2(3)
C6 C7 C21 N4 -8.7(3)
C16 C7 C21 N4 106.4(3)
C8 C7 C21 C20 113.6(3)
C6 C7 C21 C20 -125.9(3)
C16 C7 C21 C20 -10.8(3)
O5' C5' C6' C7' 172.9(3)
N4' C5' C6' C7' -6.8(4)
C5' C6' C7' C8' 131.0(3)
C5' C6' C7' C16' -101.4(3)
C5' C6' C7' C21' 8.7(3)
C6' C7' C8' C13' 131.6(3)
C16' C7' C8' C13' 6.3(4)
C21' C7' C8' C13' -112.2(3)
C6' C7' C8' C9' -48.3(4)
C16' C7' C8' C9' -173.6(3)
C21' C7' C8' C9' 67.9(4)
C13' C8' C9' C10' -0.6(5)
C7' C8' C9' C10' 179.3(3)
C8' C9' C10' C11' -0.7(5)
C9' C10' C11' C12' 1.3(5)
C10' C11' C12' C13' -0.6(5)
C11' C12' C13' C8' -0.7(5)
C11' C12' C13' N1' 177.2(3)
C9' C8' C13' C12' 1.3(4)
C7' C8' C13' C12' -178.6(3)
C9' C8' C13' N1' -176.6(3)
C7' C8' C13' N1' 3.5(4)
N4' C3' C14' C15' -53.7(4)
C3' C14' C15' C20' 51.2(4)
O3' C2' C16' C17' -45.8(4)
N1' C2' C16' C17' 138.0(3)
O3' C2' C16' C7' -167.0(3)
N1' C2' C16' C7' 16.9(4)
C8' C7' C16' C2' -16.0(4)
C6' C7' C16' C2' -142.0(3)
C21' C7' C16' C2' 108.0(3)
C8' C7' C16' C17' -140.3(3)
C6' C7' C16' C17' 93.8(3)
C21' C7' C16' C17' -16.3(3)
C2' C16' C17' C20' -90.8(3)
C7' C16' C17' C20' 37.3(3)
C14' C15' C20' C21' -45.7(4)
C14' C15' C20' C19' -166.4(3)
C14' C15' C20' C17' 68.6(4)
C18' C19' C20' C15' -63.2(4)
C18' C19' C20' C21' 174.1(3)
C18' C19' C20' C17' 63.9(4)
C16' C17' C20' C15' -163.4(3)
C16' C17' C20' C21' -42.6(3)
C16' C17' C20' C19' 72.7(3)
C15' C20' C21' O21' -78.3(3)
C19' C20' C21' O21' 42.3(4)
C17' C20' C21' O21' 159.2(3)
C15' C20' C21' N4' 42.1(3)
C19' C20' C21' N4' 162.7(3)
C17' C20' C21' N4' -80.4(3)
C15' C20' C21' C7' 154.7(2)
C19' C20' C21' C7' -84.7(3)
C17' C20' C21' C7' 32.2(3)
C8' C7' C21' O21' -8.1(4)
C6' C7' C21' O21' 112.6(3)
C16' C7' C21' O21' -132.6(3)
C8' C7' C21' N4' -128.3(3)
C6' C7' C21' N4' -7.6(3)
C16' C7' C21' N4' 107.2(3)
C8' C7' C21' C20' 114.2(3)
C6' C7' C21' C20' -125.1(3)
C16' C7' C21' C20' -10.3(3)
O2 C2 N1 C13 -179.3(3)
C16 C2 N1 C13 -1.3(4)
C12 C13 N1 C2 174.6(3)
C8 C13 N1 C2 -5.5(5)
O5 C5 N4 C21 -177.5(3)
C6 C5 N4 C21 4.2(4)
O5 C5 N4 C3 -10.2(5)
C6 C5 N4 C3 171.5(3)
O21 C21 N4 C5 -121.1(3)
C20 C21 N4 C5 117.6(3)
C7 C21 N4 C5 3.1(4)
O21 C21 N4 C3 71.2(4)
C20 C21 N4 C3 -50.1(4)
C7 C21 N4 C3 -164.6(3)
C14 C3 N4 C5 -110.0(3)
C14 C3 N4 C21 57.0(4)
O3' C2' N1' C13' 176.8(3)
C16' C2' N1' C13' -7.1(4)
C12' C13' N1' C2' 178.6(3)
C8' C13' N1' C2' -3.5(4)
O5' C5' N4' C3' -7.5(5)
C6' C5' N4' C3' 172.2(3)
O5' C5' N4' C21' -178.2(3)
C6' C5' N4' C21' 1.5(4)
C14' C3' N4' C5' -112.1(3)
C14' C3' N4' C21' 58.3(4)
O21' C21' N4' C5' -120.7(3)
C20' C21' N4' C5' 119.3(3)
C7' C21' N4' C5' 4.1(4)
O21' C21' N4' C3' 68.1(4)
C20' C21' N4' C3' -51.9(4)
C7' C21' N4' C3' -167.1(3)
